data_7114893
loop_
_publ_author_name
'Hao, Haijun'
'Cui, Chunming'
'Roesky, Herbert W.'
'Bai, Guangcai'
'Schmidt, Hans-Georg'
'Noltemeyer, Mathias'

_publ_section_title
;
 Syntheses and structures of the first examples of zinc compounds with
 bridging fluorine and hydrogen atoms
;
_journal_issue 12
_journal_name_full 'Chemical Communications'
_journal_page_first 1118
_journal_paper_doi 10.1039/b102275j
_journal_year 2001
_chemical_formula_sum 'C48 H58 N4 Zn2'
_chemical_formula_weight 821.72
_chemical_name_systematic ?
_space_group_IT_number 70
_symmetry_cell_setting orthorhombic
_symmetry_space_group_name_Hall '-F 2uv 2vw'
_symmetry_space_group_name_H-M 'F d d d :2'
_atom_sites_solution_hydrogens geom
_atom_sites_solution_primary direct
_atom_sites_solution_secondary difmap
_audit_creation_method SHELXL-97
_cell_angle_alpha 90.00
_cell_angle_beta 90.00
_cell_angle_gamma 90.00
_cell_formula_units_Z 8
_cell_length_a 16.941(5)
_cell_length_b 20.576(3)
_cell_length_c 24.918(4)
_cell_measurement_reflns_used 40
_cell_measurement_temperature 200(2)
_cell_measurement_theta_max 12.5
_cell_measurement_theta_min 10
_cell_volume 8686(3)
_computing_cell_refinement 'STOE DIF4'
_computing_data_collection 'STOE DIF4'
_computing_data_reduction 'STOE REDU4'
_computing_molecular_graphics SHELXTL
_computing_publication_material SHELXTL
_computing_structure_refinement 'SHELXL-97 (Sheldrick, 1997)'
_computing_structure_solution 'SHELXS-97 (Sheldrick, 1990)'
_diffrn_ambient_temperature 200(2)
_diffrn_measured_fraction_theta_full 0.996
_diffrn_measured_fraction_theta_max 0.996
_diffrn_measurement_device_type 'STOE AED2 four circle diffractometer'
_diffrn_measurement_method 'profile fitted theta omega scans'
_diffrn_radiation_monochromator graphite
_diffrn_radiation_source 'fine-focus sealed tube'
_diffrn_radiation_type MoK\a
_diffrn_radiation_wavelength 0.71073
_diffrn_reflns_av_R_equivalents 0.0279
_diffrn_reflns_av_sigmaI/netI 0.0302
_diffrn_reflns_limit_h_max 20
_diffrn_reflns_limit_h_min -9
_diffrn_reflns_limit_k_max 24
_diffrn_reflns_limit_k_min -24
_diffrn_reflns_limit_l_max 29
_diffrn_reflns_limit_l_min -29
_diffrn_reflns_number 3065
_diffrn_reflns_theta_full 25.03
_diffrn_reflns_theta_max 25.03
_diffrn_reflns_theta_min 3.52
_diffrn_standards_decay_% none
_diffrn_standards_interval_time '90 min'
_diffrn_standards_number 3
_exptl_absorpt_coefficient_mu 1.141
_exptl_absorpt_correction_T_max 0.5993
_exptl_absorpt_correction_T_min 0.4622
_exptl_crystal_colour none
_exptl_crystal_density_diffrn 1.257
_exptl_crystal_density_method 'not measured'
_exptl_crystal_description blocks
_exptl_crystal_F_000 3472
_exptl_crystal_size_max 0.80
_exptl_crystal_size_mid 0.60
_exptl_crystal_size_min 0.50
_refine_diff_density_max 0.286
_refine_diff_density_min -0.579
_refine_diff_density_rms 0.058
_refine_ls_extinction_method none
_refine_ls_goodness_of_fit_ref 1.102
_refine_ls_hydrogen_treatment mixed
_refine_ls_matrix_type full
_refine_ls_number_parameters 129
_refine_ls_number_reflns 1915
_refine_ls_number_restraints 0
_refine_ls_restrained_S_all 1.102
_refine_ls_R_factor_all 0.0366
_refine_ls_R_factor_gt 0.0309
_refine_ls_shift/su_max 0.000
_refine_ls_shift/su_mean 0.000
_refine_ls_structure_factor_coef Fsqd
_refine_ls_weighting_details 'calc w=1/[\s^2^(Fo^2^)+(0.0374P)^2^+20.0000P] where P=(Fo^2^+2Fc^2^)/3'
_refine_ls_weighting_scheme calc
_refine_ls_wR_factor_gt 0.0787
_refine_ls_wR_factor_ref 0.0831
_reflns_number_gt 1699
_reflns_number_total 1915
_reflns_threshold_expression >2sigma(I)
_cod_data_source_file b102275j.txt
_cod_data_source_block roe909b
_cod_original_sg_symbol_H-M Fddd
_cod_original_formula_sum 'C48 H58 N4 Zn2 incl. benzene'
_cod_database_code 7114893
_cod_depositor_comments
;
 Changing the _chemical_formula_sum data item value from
 'C48 H58 N4 Zn2 be cl e en in nz' to 'C48 H58 N4 Zn2'.

 Antanas Vaitkus,
 2017-01-07
;

loop_
_symmetry_equiv_pos_as_xyz
'x, y, z'
'-x+3/4, -y+3/4, z'
'-x+3/4, y, -z+3/4'
'x, -y+3/4, -z+3/4'
'x, y+1/2, z+1/2'
'-x+3/4, -y+5/4, z+1/2'
'-x+3/4, y+1/2, -z+5/4'
'x, -y+5/4, -z+5/4'
'x+1/2, y, z+1/2'
'-x+5/4, -y+3/4, z+1/2'
'-x+5/4, y, -z+5/4'
'x+1/2, -y+3/4, -z+5/4'
'x+1/2, y+1/2, z'
'-x+5/4, -y+5/4, z'
'-x+5/4, y+1/2, -z+3/4'
'x+1/2, -y+5/4, -z+3/4'
'-x, -y, -z'
'x-3/4, y-3/4, -z'
'x-3/4, -y, z-3/4'
'-x, y-3/4, z-3/4'
'-x, -y+1/2, -z+1/2'
'x-3/4, y-1/4, -z+1/2'
'x-3/4, -y+1/2, z-1/4'
'-x, y-1/4, z-1/4'
'-x+1/2, -y, -z+1/2'
'x-1/4, y-3/4, -z+1/2'
'x-1/4, -y, z-1/4'
'-x+1/2, y-3/4, z-1/4'
'-x+1/2, -y+1/2, -z'
'x-1/4, y-1/4, -z'
'x-1/4, -y+1/2, z-3/4'
'-x+1/2, y-1/4, z-3/4'

loop_
_atom_site_label
_atom_site_type_symbol
_atom_site_fract_x
_atom_site_fract_y
_atom_site_fract_z
_atom_site_U_iso_or_equiv
_atom_site_adp_type
_atom_site_occupancy
_atom_site_symmetry_multiplicity
_atom_site_calc_flag
_atom_site_refinement_flags
Zn1 Zn 0.197348(19) 0.1250 0.1250 0.02578(14) Uani 1 2 d S
N1 N 0.27320(10) 0.19385(8) 0.14347(7) 0.0243(4) Uani 1 1 d .
C1 C 0.35086(12) 0.18319(10) 0.14207(8) 0.0259(4) Uani 1 1 d .
C2 C 0.38574(17) 0.1250 0.1250 0.0280(6) Uani 1 2 d S
H2A H 0.4418 0.1250 0.1250 0.034 Uiso 1 2 calc SR
C3 C 0.40620(14) 0.23651(12) 0.15985(10) 0.0374(5) Uani 1 1 d .
H3A H 0.3980 0.2751 0.1374 0.056 Uiso 1 1 calc R
H3B H 0.4609 0.2217 0.1562 0.056 Uiso 1 1 calc R
H3C H 0.3956 0.2474 0.1974 0.056 Uiso 1 1 calc R
C11 C 0.24722(12) 0.25689(10) 0.16031(8) 0.0249(4) Uani 1 1 d .
C12 C 0.23945(13) 0.30642(11) 0.12205(9) 0.0312(5) Uani 1 1 d .
C13 C 0.21930(16) 0.36831(12) 0.13938(10) 0.0393(6) Uani 1 1 d .
H13A H 0.2157 0.4027 0.1140 0.047 Uiso 1 1 calc R
C14 C 0.20440(15) 0.38074(12) 0.19274(11) 0.0432(6) Uani 1 1 d .
H14A H 0.1911 0.4235 0.2040 0.052 Uiso 1 1 calc R
C15 C 0.20873(14) 0.33119(13) 0.22993(10) 0.0398(6) Uani 1 1 d .
H15A H 0.1970 0.3399 0.2665 0.048 Uiso 1 1 calc R
C16 C 0.23014(13) 0.26852(11) 0.21439(8) 0.0307(5) Uani 1 1 d .
C121 C 0.25371(17) 0.29244(13) 0.06350(9) 0.0454(6) Uani 1 1 d .
H12A H 0.2401 0.3309 0.0422 0.068 Uiso 1 1 calc R
H12B H 0.2208 0.2557 0.0522 0.068 Uiso 1 1 calc R
H12C H 0.3095 0.2816 0.0580 0.068 Uiso 1 1 calc R
C161 C 0.23735(16) 0.21508(12) 0.25538(9) 0.0425(6) Uani 1 1 d .
H16A H 0.2257 0.2325 0.2911 0.064 Uiso 1 1 calc R
H16B H 0.2912 0.1977 0.2549 0.064 Uiso 1 1 calc R
H16C H 0.1999 0.1803 0.2468 0.064 Uiso 1 1 calc R
C21 C 0.3750 0.3089(2) 0.3750 0.0671(13) Uani 1 2 d S
H21A H 0.3750 0.2627 0.3750 0.080 Uiso 1 2 calc SR
C22 C 0.37497(18) 0.34182(18) 0.32768(14) 0.0682(9) Uani 1 1 d .
H22A H 0.3749 0.3187 0.2947 0.082 Uiso 1 1 calc R
H1 H 0.1250 0.1250 0.0740(13) 0.036(9) Uiso 1 2 d S

loop_
_atom_site_aniso_label
_atom_site_aniso_U_11
_atom_site_aniso_U_22
_atom_site_aniso_U_33
_atom_site_aniso_U_23
_atom_site_aniso_U_13
_atom_site_aniso_U_12
Zn1 0.0183(2) 0.0229(2) 0.0361(2) -0.00091(14) 0.000 0.000
N1 0.0208(9) 0.0231(9) 0.0292(9) 0.0009(7) 0.0009(7) -0.0019(7)
C1 0.0240(10) 0.0296(11) 0.0239(10) 0.0025(8) 0.0005(8) -0.0031(9)
C2 0.0170(14) 0.0349(16) 0.0321(15) 0.0014(13) 0.000 0.000
C3 0.0265(11) 0.0357(12) 0.0499(14) -0.0048(11) -0.0008(11) -0.0061(10)
C11 0.0204(10) 0.0232(10) 0.0312(10) 0.0003(8) 0.0001(8) -0.0030(8)
C12 0.0303(11) 0.0302(11) 0.0331(11) 0.0042(9) 0.0001(9) -0.0029(10)
C13 0.0424(13) 0.0267(12) 0.0488(14) 0.0062(10) -0.0029(11) 0.0002(10)
C14 0.0441(15) 0.0291(12) 0.0564(16) -0.0090(11) -0.0016(12) 0.0042(11)
C15 0.0385(13) 0.0455(14) 0.0353(12) -0.0115(11) 0.0023(10) -0.0004(11)
C16 0.0291(11) 0.0344(12) 0.0285(10) -0.0001(9) -0.0003(9) -0.0019(10)
C121 0.0603(17) 0.0441(15) 0.0318(12) 0.0100(11) 0.0037(12) 0.0028(13)
C161 0.0511(15) 0.0466(15) 0.0298(12) 0.0073(11) 0.0011(11) -0.0042(12)
C21 0.035(2) 0.046(2) 0.120(4) 0.000 0.003(3) 0.000
C22 0.0417(15) 0.091(2) 0.072(2) -0.0286(19) -0.0004(16) -0.0002(18)

loop_
_atom_type_symbol
_atom_type_description
_atom_type_scat_dispersion_real
_atom_type_scat_dispersion_imag
_atom_type_scat_source
C C 0.0033 0.0016 'International Tables Vol C Tables 4.2.6.8 and 6.1.1.4'
H H 0.0000 0.0000 'International Tables Vol C Tables 4.2.6.8 and 6.1.1.4'
N N 0.0061 0.0033 'International Tables Vol C Tables 4.2.6.8 and 6.1.1.4'
Zn Zn 0.2839 1.4301 'International Tables Vol C Tables 4.2.6.8 and 6.1.1.4'

loop_
_geom_angle_atom_site_label_1
_geom_angle_atom_site_label_2
_geom_angle_atom_site_label_3
_geom_angle
_geom_angle_site_symmetry_1
_geom_angle_site_symmetry_3
N1 Zn1 N1 98.43(10) . 8_544
N1 Zn1 Zn1 130.78(5) . 14_445
N1 Zn1 Zn1 130.78(5) 8_544 14_445
C1 N1 C11 117.35(17) . .
C1 N1 Zn1 121.31(14) . .
C11 N1 Zn1 121.33(13) . .
N1 C1 C2 124.3(2) . .
N1 C1 C3 119.04(19) . .
C2 C1 C3 116.6(2) . .
C1 C2 C1 130.1(3) . 8_544
C16 C11 C12 120.7(2) . .
C16 C11 N1 120.05(18) . .
C12 C11 N1 119.21(18) . .
C13 C12 C11 118.6(2) . .
C13 C12 C121 121.1(2) . .
C11 C12 C121 120.3(2) . .
C14 C13 C12 121.1(2) . .
C13 C14 C15 120.1(2) . .
C14 C15 C16 120.7(2) . .
C15 C16 C11 118.7(2) . .
C15 C16 C161 120.5(2) . .
C11 C16 C161 120.8(2) . .
C22 C21 C22 120.2(4) . 3
C21 C22 C22 119.9(2) . 2

loop_
_geom_bond_atom_site_label_1
_geom_bond_atom_site_label_2
_geom_bond_distance
_geom_bond_site_symmetry_2
Zn1 N1 1.9672(17) .
Zn1 N1 1.9673(17) 8_544
Zn1 Zn1 2.4513(9) 14_445
N1 C1 1.334(3) .
N1 C11 1.432(3) .
C1 C2 1.401(2) .
C1 C3 1.509(3) .
C2 C1 1.401(2) 8_544
C11 C16 1.399(3) .
C11 C12 1.402(3) .
C12 C13 1.387(3) .
C12 C121 1.507(3) .
C13 C14 1.377(4) .
C14 C15 1.380(4) .
C15 C16 1.394(3) .
C16 C161 1.506(3) .
C21 C22 1.360(4) .
C21 C22 1.360(4) 3
C22 C22 1.365(8) 2
